data_7108051
loop_
_publ_author_name
'Ryosuke Miyake'
'Mitsuhiko Shionoya'

_publ_section_title
;
 Reversible structural switch in the nano-cavity of crystalline
 metallo-macrocycles with smooth ligand exchange by non-coordinating guest
 stimuli
;
_journal_name_full Chem.Commun.
_journal_page_first 7553
_journal_paper_doi 10.1039/c2cc32857g
_journal_volume 48
_journal_year 2012
_chemical_formula_sum 'C48 H116 N36 Ni4 O40'
_chemical_formula_weight 2072.61
_chemical_name_systematic
;
?
;
_space_group_IT_number 82
_symmetry_cell_setting tetragonal
_symmetry_space_group_name_Hall 'I -4'
_symmetry_space_group_name_H-M 'I -4'
_atom_sites_solution_hydrogens geom
_atom_sites_solution_primary direct
_atom_sites_solution_secondary difmap
_audit_creation_method SHELXL-97
_cell_angle_alpha 90.00
_cell_angle_beta 90.00
_cell_angle_gamma 90.00
_cell_formula_units_Z 2
_cell_length_a 15.470(3)
_cell_length_b 15.470(3)
_cell_length_c 19.437(8)
_cell_measurement_reflns_used 1135
_cell_measurement_temperature 313
_cell_measurement_theta_max 18.03
_cell_measurement_theta_min 2.63
_cell_volume 4652(2)
_computing_cell_refinement 'APEX2 (Bruker AXS, 2006)'
_computing_data_collection 'APEX2 (Bruker AXS, 2006)'
_computing_data_reduction 'SAINT (Bruker AXS, 2004)'
_computing_molecular_graphics 'XSHEL (Bruker AXS,2002)'
_computing_publication_material 'XCIF (Bruker AXS, 2001)'
_computing_structure_refinement 'SHELXL-97 (Sheldrick, 1997)'
_computing_structure_solution 'SHELXS-97 (Sheldrick, 1997)'
_diffrn_ambient_temperature 313
_diffrn_detector_area_resol_mean 8.333
_diffrn_measured_fraction_theta_full 0.995
_diffrn_measured_fraction_theta_max 0.995
_diffrn_measurement_device_type 'Bruker APEXII CCD area detector'
_diffrn_measurement_method 'phi and omega scans'
_diffrn_radiation_monochromator 'Bruker Helios multilayer confocal mirror'
_diffrn_radiation_source 'Bruker TXS fine-focus rotating anode'
_diffrn_radiation_type MoK\a
_diffrn_radiation_wavelength 0.71073
_diffrn_reflns_av_R_equivalents 0.1114
_diffrn_reflns_av_sigmaI/netI 0.1734
_diffrn_reflns_limit_h_max 9
_diffrn_reflns_limit_h_min -18
_diffrn_reflns_limit_k_max 13
_diffrn_reflns_limit_k_min -18
_diffrn_reflns_limit_l_max 22
_diffrn_reflns_limit_l_min -23
_diffrn_reflns_number 8909
_diffrn_reflns_theta_full 25.17
_diffrn_reflns_theta_max 25.17
_diffrn_reflns_theta_min 2.10
_exptl_absorpt_coefficient_mu 0.899
_exptl_absorpt_correction_T_max 0.9564
_exptl_absorpt_correction_T_min 0.9235
_exptl_absorpt_correction_type empirical
_exptl_absorpt_process_details
;
SADABS Sheldrick 1996
;
_exptl_crystal_colour purple
_exptl_crystal_density_diffrn 1.480
_exptl_crystal_density_method 'not measured'
_exptl_crystal_description prismatic
_exptl_crystal_F_000 2176
_exptl_crystal_size_max 0.09
_exptl_crystal_size_mid 0.07
_exptl_crystal_size_min 0.05
_refine_diff_density_max 0.728
_refine_diff_density_min -0.402
_refine_diff_density_rms 0.102
_refine_ls_abs_structure_details 'Flack H D (1983), Acta Cryst. A39, 876-881'
_refine_ls_abs_structure_Flack 0.03(4)
_refine_ls_extinction_method none
_refine_ls_goodness_of_fit_ref 0.954
_refine_ls_hydrogen_treatment constr
_refine_ls_matrix_type full
_refine_ls_number_parameters 380
_refine_ls_number_reflns 4178
_refine_ls_number_restraints 411
_refine_ls_restrained_S_all 0.913
_refine_ls_R_factor_all 0.1807
_refine_ls_R_factor_gt 0.0789
_refine_ls_shift/su_max 0.001
_refine_ls_shift/su_mean 0.000
_refine_ls_structure_factor_coef Fsqd
_refine_ls_weighting_details 'calc w=1/[\s^2^(Fo^2^)+(0.1234P)^2^+0.0000P] where P=(Fo^2^+2Fc^2^)/3'
_refine_ls_weighting_scheme calc
_refine_ls_wR_factor_gt 0.1853
_refine_ls_wR_factor_ref 0.2342
_reflns_number_gt 2014
_reflns_number_total 4178
_reflns_threshold_expression >2sigma(I)
_cod_data_source_file c2cc32857g.txt
_cod_data_source_block i-4_313K_in_capillary_after_333K
_cod_original_sg_symbol_H-M 'I-4 '
_cod_database_code 7108051

loop_
_symmetry_equiv_pos_as_xyz
'x, y, z'
'-x, -y, z'
'y, -x, -z'
'-y, x, -z'
'x+1/2, y+1/2, z+1/2'
'-x+1/2, -y+1/2, z+1/2'
'y+1/2, -x+1/2, -z+1/2'
'-y+1/2, x+1/2, -z+1/2'

loop_
_atom_site_label
_atom_site_type_symbol
_atom_site_fract_x
_atom_site_fract_y
_atom_site_fract_z
_atom_site_U_iso_or_equiv
_atom_site_adp_type
_atom_site_occupancy
_atom_site_symmetry_multiplicity
_atom_site_calc_flag
_atom_site_refinement_flags
_atom_site_disorder_assembly
_atom_site_disorder_group
C1 C 0.7118(14) 1.0901(13) 0.8072(11) 0.149(9) Uani 1 1 d . . .
H1A H 0.6651 1.0592 0.7858 0.223 Uiso 1 1 calc R . .
H1B H 0.7369 1.1293 0.7745 0.223 Uiso 1 1 calc R . .
H1C H 0.6902 1.1222 0.8458 0.223 Uiso 1 1 calc R . .
C2 C 0.7817(14) 1.0249(9) 0.8321(9) 0.096(5) Uani 1 1 d . . .
C3 C 0.8106(9) 0.9095(8) 0.9176(6) 0.066(4) Uani 1 1 d . . .
H3A H 0.8087 0.9177 0.9670 0.079 Uiso 1 1 calc R . .
H3B H 0.8692 0.9210 0.9024 0.079 Uiso 1 1 calc R . .
C4 C 0.7877(9) 0.8129(9) 0.9009(6) 0.060(3) Uani 1 1 d . . .
C5 C 0.8541(10) 0.7573(8) 0.9383(7) 0.071(4) Uani 1 1 d . . .
H5A H 0.9115 0.7788 0.9279 0.085 Uiso 1 1 calc R . .
H5B H 0.8451 0.7629 0.9875 0.085 Uiso 1 1 calc R . .
C6 C 0.6909(9) 0.8005(8) 0.9292(7) 0.066(4) Uani 1 1 d . . .
H6A H 0.6843 0.8307 0.9727 0.079 Uiso 1 1 calc R . .
H6B H 0.6500 0.8247 0.8967 0.079 Uiso 1 1 calc R . .
C7 C 0.7932(8) 0.7926(8) 0.8255(6) 0.051(3) Uani 1 1 d . . .
C8 C 0.8445(7) 0.8251(7) 0.7107(5) 0.046(3) Uani 1 1 d . . .
H8A H 0.8238 0.8757 0.6862 0.055 Uiso 1 1 calc R . .
H8B H 0.8066 0.7774 0.6992 0.055 Uiso 1 1 calc R . .
C9 C 0.9376(7) 0.8034(7) 0.6846(5) 0.045(3) Uani 1 1 d . . .
C10 C 0.9978(7) 0.8773(7) 0.7112(6) 0.052(3) Uani 1 1 d . . .
H10A H 0.9690 0.9325 0.7050 0.062 Uiso 1 1 calc R . .
H10B H 1.0081 0.8694 0.7600 0.062 Uiso 1 1 calc R . .
C11 C 0.9317(7) 0.8053(7) 0.6061(5) 0.045(3) Uani 1 1 d . . .
H11A H 0.8835 0.7695 0.5919 0.054 Uiso 1 1 calc R . .
H11B H 0.9195 0.8641 0.5917 0.054 Uiso 1 1 calc R . .
C12 C 0.9713(8) 0.7190(7) 0.7073(6) 0.050(3) Uani 1 1 d . . .
N1 N 0.7514(9) 0.9727(7) 0.8846(6) 0.085(4) Uani 1 1 d . . .
H1 H 0.6986 0.9768 0.8980 0.102 Uiso 1 1 calc R . .
N2 N 0.8496(6) 0.6659(7) 0.9196(5) 0.063(3) Uani 1 1 d . . .
H2A H 0.8577 0.6345 0.9581 0.076 Uiso 1 1 calc R . .
H2B H 0.8939 0.6543 0.8911 0.076 Uiso 1 1 calc R . .
N3 N 0.6730(6) 0.7073(6) 0.9390(4) 0.049(2) Uani 1 1 d . . .
H3C H 0.6155 0.6992 0.9356 0.059 Uiso 1 1 calc R . .
H3D H 0.6885 0.6929 0.9821 0.059 Uiso 1 1 calc R . .
N4 N 0.8383(6) 0.8413(6) 0.7833(4) 0.048(2) Uani 1 1 d . . .
H4 H 0.8655 0.8850 0.8000 0.058 Uiso 1 1 calc R . .
N5 N 1.0819(6) 0.8790(6) 0.6745(5) 0.053(2) Uani 1 1 d . . .
H5C H 1.1228 0.8954 0.7047 0.064 Uiso 1 1 calc R . .
H5D H 1.0790 0.9202 0.6419 0.064 Uiso 1 1 calc R . .
N6 N 1.0113(6) 0.7749(6) 0.5701(4) 0.056(3) Uani 1 1 d . . .
H6C H 1.0216 0.8109 0.5347 0.068 Uiso 1 1 calc R . .
H6D H 1.0004 0.7224 0.5523 0.068 Uiso 1 1 calc R . .
N7 N 0.9216(6) 0.6635(6) 0.7419(5) 0.063(3) Uani 1 1 d . . .
H7A H 0.9428 0.6153 0.7562 0.075 Uiso 1 1 calc R . .
H7B H 0.8683 0.6758 0.7499 0.075 Uiso 1 1 calc R . .
O4MA O 0.0971(16) 0.5440(18) 0.945(2) 0.132(6) Uani 0.25 1 d PDU A 3
O4MB O 0.0961(13) 0.6067(9) 0.9190(12) 0.136(5) Uani 0.50 1 d PDU B 4
N3M N 1.0000 0.0000 0.5000 0.085(6) Uani 1 4 d SDU . .
Ni1 Ni 0.73345(8) 0.62273(9) 0.87170(7) 0.0461(4) Uani 1 1 d . . .
O1 O 0.8514(8) 1.0194(6) 0.8061(6) 0.100(4) Uani 1 1 d . . .
O2 O 0.7559(5) 0.7253(5) 0.8031(4) 0.0493(18) Uani 1 1 d . . .
O3 O 1.0492(5) 0.6987(5) 0.6965(4) 0.0520(19) Uani 1 1 d . . .
O5MA O 0.012(2) 0.5598(19) 0.862(2) 0.138(6) Uani 0.25 1 d PDU A 3
O5MB O 0.1550(10) 0.7284(11) 0.9093(13) 0.148(6) Uani 0.50 1 d PDU B 4
O6MA O 0.041(3) 0.6653(17) 0.926(2) 0.142(5) Uani 0.25 1 d PDU A 3
O6MB O 0.0316(10) 0.7072(13) 0.8675(12) 0.144(6) Uani 0.50 1 d PDU B 4
O7M O 0.9347(7) 0.0163(13) 0.5321(8) 0.091(5) Uani 0.50 1 d PDU . .
O1M O 0.4899(7) 0.7215(7) 0.8979(6) 0.161(4) Uani 1 1 d DU . .
O3M O 0.3770(7) 0.7806(7) 0.9352(6) 0.153(4) Uani 1 1 d DU . .
N1MA N 0.4445(6) 0.7850(6) 0.9037(5) 0.157(4) Uani 0.482(16) 1 d PDU C 1
O2MA O 0.4666(12) 0.8529(9) 0.8779(14) 0.164(5) Uani 0.482(16) 1 d PDU C 1
N1MB N 0.4544(6) 0.7822(6) 0.9256(6) 0.157(4) Uani 0.518(16) 1 d PDU C 2
O2MB O 0.4964(9) 0.8444(11) 0.9435(15) 0.164(5) Uani 0.518(16) 1 d PDU C 2
N2MA N 0.0515(17) 0.5901(14) 0.9101(18) 0.139(5) Uani 0.25 1 d PDU A 3
N2MB N 0.0933(9) 0.6814(8) 0.9001(9) 0.141(5) Uani 0.50 1 d PDU B 4
O8M O 1.0050(17) 0.019(2) 0.4396(6) 0.091(7) Uani 0.25 1 d PDU . .
O4S O 1.0000 0.5000 0.6822(12) 0.070(6) Uani 0.50 2 d SPU . .
O3SA O 0.504(3) 0.073(3) 0.560(3) 0.129(8) Uani 0.36(4) 1 d PU D 2
O3SB O 0.502(2) 0.112(3) 0.529(2) 0.129(8) Uani 0.39(4) 1 d PU D 1

loop_
_atom_site_aniso_label
_atom_site_aniso_U_11
_atom_site_aniso_U_22
_atom_site_aniso_U_33
_atom_site_aniso_U_23
_atom_site_aniso_U_13
_atom_site_aniso_U_12
C1 0.158(19) 0.108(15) 0.18(2) 0.044(15) 0.068(17) 0.038(15)
C2 0.141(17) 0.035(8) 0.111(13) -0.001(8) 0.025(12) -0.009(10)
C3 0.080(10) 0.069(9) 0.050(8) -0.003(7) 0.015(7) -0.024(8)
C4 0.068(9) 0.066(9) 0.046(7) -0.001(6) 0.002(6) -0.015(7)
C5 0.083(10) 0.073(9) 0.056(8) -0.023(7) -0.003(7) -0.008(8)
C6 0.074(9) 0.056(8) 0.068(9) -0.008(7) 0.014(7) -0.005(7)
C7 0.048(7) 0.046(7) 0.059(8) -0.003(6) 0.008(6) 0.000(6)
C8 0.037(6) 0.057(7) 0.043(7) 0.016(5) -0.003(5) 0.000(5)
C9 0.038(6) 0.048(7) 0.048(7) -0.012(5) 0.002(5) 0.005(5)
C10 0.052(7) 0.044(7) 0.059(7) -0.002(5) 0.007(5) -0.013(6)
C11 0.039(6) 0.052(7) 0.044(7) 0.011(5) -0.005(5) 0.008(5)
C12 0.052(8) 0.045(7) 0.054(7) -0.007(5) -0.001(5) -0.008(6)
N1 0.126(10) 0.052(6) 0.076(8) -0.013(6) 0.047(8) 0.003(7)
N2 0.066(7) 0.065(7) 0.058(6) -0.003(5) 0.008(5) -0.009(6)
N3 0.056(6) 0.044(6) 0.047(6) 0.000(4) 0.008(4) -0.011(5)
N4 0.048(5) 0.047(6) 0.050(6) -0.004(4) 0.014(4) -0.004(5)
N5 0.045(6) 0.036(5) 0.079(7) 0.017(5) 0.005(5) -0.002(4)
N6 0.067(7) 0.062(6) 0.040(6) 0.009(4) 0.008(5) 0.002(5)
N7 0.059(6) 0.050(6) 0.080(7) 0.010(5) 0.022(5) 0.010(5)
O4MA 0.132(6) 0.132(6) 0.132(6) 0.0000(10) 0.0000(10) 0.0000(10)
O4MB 0.136(5) 0.136(5) 0.136(5) -0.0002(10) -0.0001(10) 0.0000(10)
N3M 0.102(9) 0.102(9) 0.052(12) 0.000 0.000 0.000
Ni1 0.0461(8) 0.0452(8) 0.0469(7) -0.0011(7) 0.0060(7) -0.0020(8)
O1 0.118(9) 0.070(7) 0.113(9) -0.008(6) 0.071(7) -0.023(6)
O2 0.043(4) 0.052(5) 0.054(5) -0.006(4) 0.007(3) 0.000(4)
O3 0.035(4) 0.055(5) 0.066(5) 0.014(4) 0.007(4) -0.001(4)
O5MA 0.138(6) 0.138(6) 0.138(6) 0.0000(10) 0.0000(10) 0.0001(10)
O5MB 0.148(6) 0.148(6) 0.148(6) -0.0002(10) 0.0001(10) -0.0001(10)
O6MA 0.142(6) 0.142(6) 0.142(6) 0.0001(10) 0.0000(10) 0.0000(10)
O6MB 0.144(6) 0.144(6) 0.144(6) -0.0001(10) -0.0001(10) 0.0001(10)
O7M 0.108(11) 0.110(10) 0.054(11) -0.009(7) 0.010(7) 0.011(8)
O1M 0.157(5) 0.163(5) 0.162(5) -0.013(3) -0.007(3) 0.002(3)
O3M 0.154(5) 0.157(5) 0.149(4) -0.001(3) -0.002(3) 0.004(3)
N1MA 0.156(5) 0.158(4) 0.156(4) -0.003(3) -0.007(3) 0.002(3)
O2MA 0.163(6) 0.165(6) 0.164(6) 0.000(4) -0.005(4) -0.003(4)
N1MB 0.156(5) 0.159(4) 0.156(4) -0.004(3) -0.006(3) 0.001(3)
O2MB 0.165(6) 0.163(6) 0.163(6) 0.000(4) -0.003(4) -0.001(4)
N2MA 0.139(5) 0.139(5) 0.139(5) 0.0000(10) 0.0001(10) 0.0000(10)
N2MB 0.141(5) 0.141(5) 0.141(5) 0.0000(10) 0.0000(10) 0.0001(10)
O8M 0.108(12) 0.105(13) 0.060(13) -0.001(9) 0.003(10) -0.002(10)
O4S 0.070(6) 0.070(6) 0.070(6) 0.000 0.000 0.0001(10)
O3SA 0.129(8) 0.129(8) 0.129(8) -0.0002(10) 0.0000(10) -0.0001(10)
O3SB 0.129(8) 0.129(8) 0.129(8) -0.0002(10) -0.0001(10) -0.0001(10)

loop_
_atom_type_symbol
_atom_type_description
_atom_type_scat_dispersion_real
_atom_type_scat_dispersion_imag
_atom_type_scat_source
C C 0.0033 0.0016 'International Tables Vol C Tables 4.2.6.8 and 6.1.1.4'
H H 0.0000 0.0000 'International Tables Vol C Tables 4.2.6.8 and 6.1.1.4'
N N 0.0061 0.0033 'International Tables Vol C Tables 4.2.6.8 and 6.1.1.4'
O O 0.0106 0.0060 'International Tables Vol C Tables 4.2.6.8 and 6.1.1.4'
Ni Ni 0.3393 1.1124 'International Tables Vol C Tables 4.2.6.8 and 6.1.1.4'

loop_
_geom_angle_atom_site_label_1
_geom_angle_atom_site_label_2
_geom_angle_atom_site_label_3
_geom_angle
_geom_angle_site_symmetry_1
_geom_angle_site_symmetry_3
C2 C1 H1A 109.5 . .
C2 C1 H1B 109.5 . .
H1A C1 H1B 109.5 . .
C2 C1 H1C 109.5 . .
H1A C1 H1C 109.5 . .
H1B C1 H1C 109.5 . .
O1 C2 N1 125.2(16) . .
O1 C2 C1 122.8(16) . .
N1 C2 C1 111.9(17) . .
N1 C3 C4 113.5(11) . .
N1 C3 H3A 108.9 . .
C4 C3 H3A 108.9 . .
N1 C3 H3B 108.9 . .
C4 C3 H3B 108.9 . .
H3A C3 H3B 107.7 . .
C7 C4 C5 108.0(11) . .
C7 C4 C3 112.8(10) . .
C5 C4 C3 106.7(11) . .
C7 C4 C6 111.3(10) . .
C5 C4 C6 113.4(11) . .
C3 C4 C6 104.6(10) . .
N2 C5 C4 113.3(10) . .
N2 C5 H5A 108.9 . .
C4 C5 H5A 108.9 . .
N2 C5 H5B 108.9 . .
C4 C5 H5B 108.9 . .
H5A C5 H5B 107.7 . .
N3 C6 C4 109.5(10) . .
N3 C6 H6A 109.8 . .
C4 C6 H6A 109.8 . .
N3 C6 H6B 109.8 . .
C4 C6 H6B 109.8 . .
H6A C6 H6B 108.2 . .
O2 C7 N4 119.8(10) . .
O2 C7 C4 118.8(11) . .
N4 C7 C4 121.3(11) . .
N4 C8 C9 114.7(8) . .
N4 C8 H8A 108.6 . .
C9 C8 H8A 108.6 . .
N4 C8 H8B 108.6 . .
C9 C8 H8B 108.6 . .
H8A C8 H8B 107.6 . .
C12 C9 C11 109.8(9) . .
C12 C9 C10 109.8(9) . .
C11 C9 C10 110.6(9) . .
C12 C9 C8 114.7(9) . .
C11 C9 C8 105.3(8) . .
C10 C9 C8 106.5(8) . .
N5 C10 C9 112.1(9) . .
N5 C10 H10A 109.2 . .
C9 C10 H10A 109.2 . .
N5 C10 H10B 109.2 . .
C9 C10 H10B 109.2 . .
H10A C10 H10B 107.9 . .
N6 C11 C9 114.3(8) . .
N6 C11 H11A 108.7 . .
C9 C11 H11A 108.7 . .
N6 C11 H11B 108.7 . .
C9 C11 H11B 108.7 . .
H11A C11 H11B 107.6 . .
O3 C12 N7 118.2(11) . .
O3 C12 C9 120.5(10) . .
N7 C12 C9 121.2(11) . .
C2 N1 C3 119.6(13) . .
C2 N1 H1 120.2 . .
C3 N1 H1 120.2 . .
C5 N2 Ni1 116.8(8) . .
C5 N2 H2A 108.1 . .
Ni1 N2 H2A 108.1 . .
C5 N2 H2B 108.1 . .
Ni1 N2 H2B 108.1 . .
H2A N2 H2B 107.3 . .
C6 N3 Ni1 116.7(7) . .
C6 N3 H3C 108.1 . .
Ni1 N3 H3C 108.1 . .
C6 N3 H3D 108.1 . .
Ni1 N3 H3D 108.1 . .
H3C N3 H3D 107.3 . .
C7 N4 C8 123.3(10) . .
C7 N4 H4 118.3 . .
C8 N4 H4 118.3 . .
C10 N5 Ni1 117.7(7) . 7_566
C10 N5 H5C 107.9 . .
Ni1 N5 H5C 107.9 7_566 .
C10 N5 H5D 107.9 . .
Ni1 N5 H5D 107.9 7_566 .
H5C N5 H5D 107.2 . .
C11 N6 Ni1 116.9(6) . 7_566
C11 N6 H6C 108.1 . .
Ni1 N6 H6C 108.1 7_566 .
C11 N6 H6D 108.1 . .
Ni1 N6 H6D 108.1 7_566 .
H6C N6 H6D 107.3 . .
C12 N7 H7A 120.0 . .
C12 N7 H7B 120.0 . .
H7A N7 H7B 120.0 . .
O8M N3M O8M 159(3) 2_755 3_666
O8M N3M O8M 159(3) 2_755 4_646
O8M N3M O8M 159(3) 3_666 .
O8M N3M O8M 159(3) 4_646 .
O8M N3M O7M 119.7(18) 2_755 .
O8M N3M O7M 74(2) 3_666 .
O8M N3M O7M 119.96(12) . .
O8M N3M O7M 119.7(18) 3_666 4_646
O8M N3M O7M 119.96(12) 4_646 4_646
O8M N3M O7M 74(2) . 4_646
O7M N3M O7M 105.3(8) . 4_646
O8M N3M O7M 119.96(12) 2_755 2_755
O8M N3M O7M 74(2) 4_646 2_755
O8M N3M O7M 119.7(18) . 2_755
O7M N3M O7M 118.1(16) . 2_755
O7M N3M O7M 105.3(7) 4_646 2_755
O8M N3M O7M 74(2) 2_755 3_666
O8M N3M O7M 119.96(12) 3_666 3_666
O8M N3M O7M 119.7(18) 4_646 3_666
O7M N3M O7M 105.3(7) . 3_666
O7M N3M O7M 118.1(16) 4_646 3_666
O7M N3M O7M 105.3(8) 2_755 3_666
O3 Ni1 N5 88.9(3) 8_646 8_646
O3 Ni1 N6 85.6(3) 8_646 8_646
N5 Ni1 N6 85.9(4) 8_646 8_646
O3 Ni1 N3 174.3(3) 8_646 .
N5 Ni1 N3 95.0(4) 8_646 .
N6 Ni1 N3 98.8(3) 8_646 .
O3 Ni1 O2 85.6(3) 8_646 .
N5 Ni1 O2 95.4(3) 8_646 .
N6 Ni1 O2 171.0(3) 8_646 .
N3 Ni1 O2 89.9(3) . .
O3 Ni1 N2 91.4(4) 8_646 .
N5 Ni1 N2 179.6(4) 8_646 .
N6 Ni1 N2 94.3(4) 8_646 .
N3 Ni1 N2 84.7(4) . .
O2 Ni1 N2 84.3(3) . .
C7 O2 Ni1 118.5(7) . .
C12 O3 Ni1 120.8(7) . 7_566
N2MA O5MA O4S 151(2) . 7_466
O8M O7M N3M 67.8(10) 4_646 .
N3M O7M O8M 53.1(12) . 3_666
O1M N1MA O2MA 119.98(7) . .
O1M N1MA O3M 120.00(7) . .
O2MA N1MA O3M 120.01(7) . .
O3M N1MB O2MB 119.99(7) . .
O3M N1MB O1M 120.00(7) . .
O2MB N1MB O1M 120.00(7) . .
O4MA N2MA O6MA 119.95(12) . .
O4MA N2MA O5MA 119.95(11) . .
O6MA N2MA O5MA 119.95(12) . .
O6MB N2MB O4MB 119.93(12) . .
O6MB N2MB O5MB 119.92(12) . .
O4MB N2MB O5MB 119.93(11) . .
O8M O8M O7M 143.1(13) 2_755 3_666
O8M O8M N3M 75(2) 2_755 .
O7M O8M N3M 67.8(10) 3_666 .
O7M O8M O7M 120.9(8) 3_666 4_646
N3M O8M O7M 53.1(12) . 4_646
O5MA O4S O5MA 95(4) 8_656 7_556

loop_
_geom_bond_atom_site_label_1
_geom_bond_atom_site_label_2
_geom_bond_distance
_geom_bond_site_symmetry_2
C1 C2 1.56(2) .
C1 H1A 0.9600 .
C1 H1B 0.9600 .
C1 H1C 0.9600 .
C2 O1 1.193(19) .
C2 N1 1.383(19) .
C3 N1 1.485(16) .
C3 C4 1.570(18) .
C3 H3A 0.9700 .
C3 H3B 0.9700 .
C4 C7 1.500(17) .
C4 C5 1.524(19) .
C4 C6 1.608(18) .
C5 N2 1.461(15) .
C5 H5A 0.9700 .
C5 H5B 0.9700 .
C6 N3 1.480(15) .
C6 H6A 0.9700 .
C6 H6B 0.9700 .
C7 O2 1.268(13) .
C7 N4 1.314(14) .
C8 N4 1.436(12) .
C8 C9 1.564(14) .
C8 H8A 0.9700 .
C8 H8B 0.9700 .
C9 C12 1.473(16) .
C9 C11 1.527(14) .
C9 C10 1.563(14) .
C10 N5 1.484(13) .
C10 H10A 0.9700 .
C10 H10B 0.9700 .
C11 N6 1.493(13) .
C11 H11A 0.9700 .
C11 H11B 0.9700 .
C12 O3 1.263(13) .
C12 N7 1.334(14) .
N1 H1 0.8600 .
N2 Ni1 2.132(10) .
N2 H2A 0.9000 .
N2 H2B 0.9000 .
N3 Ni1 2.073(9) .
N3 H3C 0.9000 .
N3 H3D 0.9000 .
N4 H4 0.8600 .
N5 Ni1 2.057(9) 7_566
N5 H5C 0.9000 .
N5 H5D 0.9000 .
N6 Ni1 2.065(9) 7_566
N6 H6C 0.9000 .
N6 H6D 0.9000 .
N7 H7A 0.8600 .
N7 H7B 0.8600 .
O4MA N2MA 1.213(6) .
O4MB N2MB 1.213(6) .
N3M O8M 1.213(6) 2_755
N3M O8M 1.213(6) 3_666
N3M O8M 1.213(6) 4_646
N3M O8M 1.213(6) .
N3M O7M 1.213(6) .
N3M O7M 1.213(6) 4_646
N3M O7M 1.213(6) 2_755
N3M O7M 1.213(6) 3_666
Ni1 O3 2.038(7) 8_646
Ni1 N5 2.057(9) 8_646
Ni1 N6 2.065(9) 8_646
Ni1 O2 2.102(7) .
O3 Ni1 2.038(7) 7_566
O5MA N2MA 1.213(6) .
O5MA O4S 1.27(3) 7_466
O5MB N2MB 1.213(6) .
O6MA N2MA 1.213(6) .
O6MB N2MB 1.213(6) .
O7M O8M 0.92(4) 4_646
O7M O8M 1.46(4) 3_666
O1M N1MA 1.213(6) .
O1M N1MB 1.213(6) .
O3M N1MB 1.213(6) .
O3M N1MA 1.213(6) .
N1MA O2MA 1.213(6) .
N1MB O2MB 1.213(6) .
O8M O8M 0.62(8) 2_755
O8M O7M 0.92(4) 3_666
O8M O7M 1.46(4) 4_646
O4S O5MA 1.27(3) 8_656
O4S O5MA 1.27(3) 7_556
